data_4124618
loop_
_publ_author_name
'Sharma, Krishna'
'Wolstenhulme, Jamie R.'
'Painter, Phillip P.'
'Yeo, David'
'Grande-Carmona, Francisca'
'Johnston, Craig P.'
'Tantillo, Dean J.'
'Smith, Martin D.'

_publ_section_title
;
 Cation-Controlled Enantioselective and Diastereoselective Synthesis of
 Indolines: An Autoinductive Phase-Transfer Initiated 5-endo-trig Process.
;
_journal_issue 41
_journal_name_full 'Journal of the American Chemical Society'
_journal_page_first 13414
_journal_page_last 13424
_journal_paper_doi 10.1021/jacs.5b08834
_journal_volume 137
_journal_year 2015
_chemical_absolute_configuration unk
_chemical_formula_moiety 'C21 H22 N2'
_chemical_formula_sum 'C21 H22 N2'
_chemical_formula_weight 302.42
_chemical_melting_point ?
_space_group_IT_number 9
_symmetry_cell_setting monoclinic
_symmetry_space_group_name_Hall 'C -2yc'
_symmetry_space_group_name_H-M 'C 1 c 1'
_atom_sites_solution_hydrogens difmap
_atom_sites_solution_primary other
_audit_creation_date 2014-10-27
_audit_creation_method CRYSTALS_ver_14.43
_cell_angle_alpha 90
_cell_angle_beta 97.7060(9)
_cell_angle_gamma 90
_cell_formula_units_Z 4
_cell_length_a 14.8368(3)
_cell_length_b 9.9648(2)
_cell_length_c 11.2252(2)
_cell_measurement_reflns_used 1990
_cell_measurement_temperature 150
_cell_measurement_theta_max 27
_cell_measurement_theta_min 5
_cell_volume 1644.61(6)
_computing_cell_refinement 'DENZO/SCALEPACK (Otwinowski & Minor, 1997)'
_computing_data_collection 'COLLECT (Nonius, 2001).'
_computing_data_reduction 'DENZO/SCALEPACK (Otwinowski & Minor, 1997)'
_computing_molecular_graphics 'CAMERON (Watkin et al., 1996)'
_computing_publication_material 'CRYSTALS (Betteridge et al., 2003)'
_computing_structure_refinement 'CRYSTALS (Betteridge et al., 2003)'
_computing_structure_solution 'Superflip (Palatinus & Chapuis, 2007)'
_diffrn_ambient_temperature 150
_diffrn_measured_fraction_theta_full 0.993
_diffrn_measured_fraction_theta_max 0.993
_diffrn_measurement_device Area
_diffrn_measurement_device_type 'Nonius KappaCCD'
_diffrn_measurement_method \w
_diffrn_radiation_monochromator graphite
_diffrn_radiation_type 'Mo K\a'
_diffrn_radiation_wavelength 0.71073
_diffrn_reflns_av_R_equivalents 0.018
_diffrn_reflns_limit_h_max 19
_diffrn_reflns_limit_h_min -19
_diffrn_reflns_limit_k_max 12
_diffrn_reflns_limit_k_min -12
_diffrn_reflns_limit_l_max 14
_diffrn_reflns_limit_l_min -14
_diffrn_reflns_number 15359
_diffrn_reflns_theta_full 27.500
_diffrn_reflns_theta_max 27.500
_diffrn_reflns_theta_min 5.141
_diffrn_standards_number 0
_exptl_absorpt_coefficient_mu 0.072
_exptl_absorpt_correction_T_max 1.00
_exptl_absorpt_correction_T_min 0.94
_exptl_absorpt_correction_type multi-scan
_exptl_absorpt_process_details 'DENZO/SCALEPACK (Otwinowski & Minor, 1997)'
_exptl_crystal_colour clear_pale_colourless
_exptl_crystal_density_diffrn 1.221
_exptl_crystal_density_meas ?
_exptl_crystal_density_method 'not measured'
_exptl_crystal_description prism
_exptl_crystal_F_000 648
_exptl_crystal_size_max 0.45
_exptl_crystal_size_mid 0.10
_exptl_crystal_size_min 0.06
_refine_diff_density_max 0.15
_refine_diff_density_min -0.20
_refine_ls_extinction_method None
_refine_ls_goodness_of_fit_ref 1.0201
_refine_ls_hydrogen_treatment constr
_refine_ls_matrix_type full
_refine_ls_number_parameters 208
_refine_ls_number_reflns 1887
_refine_ls_number_restraints 2
_refine_ls_R_factor_all 0.0366
_refine_ls_R_factor_gt 0.0332
_refine_ls_shift/su_max 0.0001751
_refine_ls_shift/su_mean 0.0000202
_refine_ls_structure_factor_coef Fsqd
_refine_ls_weighting_details
;
 Method= Modified Sheldrick 
 w=1/[\s^2^(F^2^) + ( 0.04P)^2^ + 0.40P] 
 ,where P=(max(Fo^2^,0) + 2Fc^2^)/3 
;
_refine_ls_weighting_scheme calc
_refine_ls_wR_factor_all 0.0779
_refine_ls_wR_factor_gt 0.0765
_refine_ls_wR_factor_ref 0.0779
_reflns_limit_h_max 19
_reflns_limit_h_min -19
_reflns_limit_k_max 12
_reflns_limit_k_min 0
_reflns_limit_l_max 14
_reflns_limit_l_min 0
_reflns_number_gt 1760
_reflns_number_total 1887
_reflns_threshold_expression I>2.0\s(I)
_oxford_diffrn_Wilson_B_factor 2.31
_oxford_diffrn_Wilson_scale 2.42
_oxford_refine_ls_r_factor_ref 0.0366
_oxford_refine_ls_scale 0.6402(17)
_oxford_reflns_number_all 1887
_oxford_reflns_threshold_expression_ref I>-3.0\s(I)
_oxford_structure_analysis_title 016JDJ14
_cod_data_source_file ja5b08834_si_003.cif
_cod_data_source_block 37
_cod_depositor_comments
;
The following automatic conversions were performed:

'_chemical_melting_point' value 'not measured' was changed to '?' -
the value is undefined or not given.

'_atom_sites_solution_primary' value 'Other' changed to 'other'
according to
/usr/data/users/saulius/crontab/automatic-downloads/rss-feeds/ACS/lib/dictionaries/cif_core.dic
dictionary named 'cif_core.dic' version 2.4.2 from 2011-04-26.

'_exptl_crystal_density_meas' value 'not measured' was changed to '?'
- the value is perceived as not measured.

Automatic conversion script
Id: cif_fix_values 3271 2015-04-21 07:52:19Z andrius 

 Adding full bibliography for 4124616--4124619.cif.
;
_cod_original_sg_symbol_H-M 'C c '
_cod_database_code 4124618

loop_
_symmetry_equiv_pos_as_xyz
x,y,z
x+1/2,y+1/2,z
x,-y,z+1/2
x+1/2,-y+1/2,z+1/2

loop_
_atom_site_label
_atom_site_type_symbol
_atom_site_fract_x
_atom_site_fract_y
_atom_site_fract_z
_atom_site_U_iso_or_equiv
_atom_site_occupancy
_atom_site_adp_type
_atom_site_refinement_flags_posn
N1 N 0.24630(13) 0.68625(17) 0.34858(15) 0.0315 1.0000 Uani .
C2 C 0.30683(13) 0.68288(17) 0.42451(16) 0.0235 1.0000 Uani .
C3 C 0.38403(13) 0.67131(17) 0.52174(15) 0.0217 1.0000 Uani .
C4 C 0.34532(13) 0.67106(17) 0.64597(15) 0.0225 1.0000 Uani .
N5 N 0.31905(12) 0.52922(15) 0.65728(14) 0.0262 1.0000 Uani .
C6 C 0.37721(13) 0.45029(18) 0.59913(16) 0.0248 1.0000 Uani .
C7 C 0.41833(13) 0.52593(16) 0.51767(17) 0.0234 1.0000 Uani .
C8 C 0.47611(13) 0.46846(18) 0.44512(16) 0.0273 1.0000 Uani .
C9 C 0.49436(15) 0.33142(19) 0.45721(17) 0.0318 1.0000 Uani .
C10 C 0.45272(15) 0.25558(19) 0.53886(18) 0.0332 1.0000 Uani .
C11 C 0.39383(14) 0.31311(19) 0.60978(17) 0.0305 1.0000 Uani .
C12 C 0.26698(13) 0.76615(18) 0.66020(16) 0.0228 1.0000 Uani .
C13 C 0.23338(14) 0.7439(2) 0.78218(18) 0.0312 1.0000 Uani .
C14 C 0.15714(15) 0.84072(19) 0.80208(19) 0.0335 1.0000 Uani .
C15 C 0.18596(15) 0.9858(2) 0.78857(19) 0.0353 1.0000 Uani .
C16 C 0.21673(15) 1.0085(2) 0.66621(19) 0.0336 1.0000 Uani .
C17 C 0.29385(14) 0.91299(18) 0.64653(17) 0.0275 1.0000 Uani .
C18 C 0.45745(13) 0.77559(17) 0.50804(16) 0.0219 1.0000 Uani .
C19 C 0.53492(13) 0.77982(19) 0.59250(17) 0.0280 1.0000 Uani .
C20 C 0.60425(14) 0.8704(2) 0.58000(18) 0.0335 1.0000 Uani .
C21 C 0.59774(14) 0.95568(19) 0.48213(19) 0.0318 1.0000 Uani .
C22 C 0.52128(14) 0.95115(19) 0.39666(18) 0.0306 1.0000 Uani .
C23 C 0.45095(14) 0.86277(18) 0.41022(17) 0.0260 1.0000 Uani .
H41 H 0.3967 0.6919 0.7084 0.0267 1.0000 Uiso R
H81 H 0.5041 0.5231 0.3904 0.0318 1.0000 Uiso R
H91 H 0.5365 0.2911 0.4092 0.0383 1.0000 Uiso R
H101 H 0.4647 0.1608 0.5448 0.0405 1.0000 Uiso R
H111 H 0.3649 0.2628 0.6654 0.0350 1.0000 Uiso R
H121 H 0.2163 0.7468 0.5958 0.0265 1.0000 Uiso R
H131 H 0.2855 0.7553 0.8465 0.0382 1.0000 Uiso R
H132 H 0.2108 0.6499 0.7866 0.0372 1.0000 Uiso R
H141 H 0.1392 0.8262 0.8820 0.0401 1.0000 Uiso R
H142 H 0.1039 0.8205 0.7409 0.0396 1.0000 Uiso R
H151 H 0.2381 1.0044 0.8523 0.0418 1.0000 Uiso R
H152 H 0.1361 1.0468 0.8013 0.0425 1.0000 Uiso R
H161 H 0.2360 1.1014 0.6596 0.0403 1.0000 Uiso R
H162 H 0.1641 0.9902 0.6046 0.0405 1.0000 Uiso R
H171 H 0.3468 0.9324 0.7054 0.0334 1.0000 Uiso R
H172 H 0.3114 0.9260 0.5667 0.0340 1.0000 Uiso R
H191 H 0.5415 0.7181 0.6598 0.0327 1.0000 Uiso R
H201 H 0.6574 0.8725 0.6404 0.0413 1.0000 Uiso R
H211 H 0.6466 1.0152 0.4752 0.0373 1.0000 Uiso R
H221 H 0.5163 1.0098 0.3298 0.0365 1.0000 Uiso R
H231 H 0.3966 0.8633 0.3526 0.0301 1.0000 Uiso R
H51 H 0.3133 0.5027 0.7312 0.0311 1.0000 Uiso R

loop_
_atom_site_aniso_label
_atom_site_aniso_U_11
_atom_site_aniso_U_22
_atom_site_aniso_U_33
_atom_site_aniso_U_23
_atom_site_aniso_U_13
_atom_site_aniso_U_12
N1 0.0329(8) 0.0337(8) 0.0275(8) -0.0004(7) 0.0024(7) -0.0041(7)
C2 0.0256(8) 0.0226(8) 0.0234(8) -0.0001(6) 0.0074(7) -0.0034(7)
C3 0.0213(8) 0.0225(9) 0.0218(8) 0.0012(6) 0.0047(6) -0.0017(6)
C4 0.0233(8) 0.0239(8) 0.0208(8) 0.0004(6) 0.0052(6) -0.0033(6)
N5 0.0314(8) 0.0232(7) 0.0263(7) 0.0029(6) 0.0115(6) 0.0004(6)
C6 0.0246(9) 0.0256(8) 0.0247(8) -0.0002(7) 0.0052(7) -0.0004(7)
C7 0.0242(8) 0.0225(8) 0.0230(7) -0.0002(7) 0.0018(6) -0.0016(7)
C8 0.0274(9) 0.0283(9) 0.0274(9) -0.0015(7) 0.0078(7) -0.0030(7)
C9 0.0332(10) 0.0305(9) 0.0327(10) -0.0046(8) 0.0078(8) 0.0025(8)
C10 0.0407(11) 0.0242(8) 0.0346(10) -0.0006(8) 0.0045(8) 0.0046(8)
C11 0.0355(10) 0.0251(9) 0.0315(9) 0.0050(7) 0.0072(8) -0.0004(8)
C12 0.0224(8) 0.0249(8) 0.0217(8) -0.0019(6) 0.0053(6) -0.0020(7)
C13 0.0343(10) 0.0299(9) 0.0321(10) 0.0034(7) 0.0147(8) 0.0021(8)
C14 0.0336(10) 0.0325(10) 0.0377(11) 0.0002(8) 0.0171(8) 0.0004(8)
C15 0.0378(11) 0.0298(9) 0.0417(11) -0.0055(8) 0.0176(9) 0.0004(8)
C16 0.0357(10) 0.0253(9) 0.0426(11) 0.0005(8) 0.0156(9) 0.0005(8)
C17 0.0268(9) 0.0260(9) 0.0314(9) -0.0007(7) 0.0098(7) -0.0017(7)
C18 0.0211(8) 0.0209(8) 0.0250(8) -0.0029(6) 0.0074(6) -0.0024(6)
C19 0.0246(9) 0.0314(9) 0.0278(9) 0.0020(7) 0.0025(7) -0.0013(7)
C20 0.0244(9) 0.0377(10) 0.0379(10) -0.0046(8) 0.0025(7) -0.0048(8)
C21 0.0279(9) 0.0269(9) 0.0426(10) -0.0045(8) 0.0120(8) -0.0071(7)
C22 0.0341(10) 0.0257(9) 0.0335(9) 0.0027(7) 0.0105(8) -0.0029(8)
C23 0.0264(9) 0.0263(8) 0.0259(8) -0.0005(7) 0.0058(7) -0.0021(7)

loop_
_atom_type_symbol
_atom_type_scat_dispersion_real
_atom_type_scat_dispersion_imag
_atom_type_scat_Cromer_Mann_a1
_atom_type_scat_Cromer_Mann_b1
_atom_type_scat_Cromer_Mann_a2
_atom_type_scat_Cromer_Mann_b2
_atom_type_scat_Cromer_Mann_a3
_atom_type_scat_Cromer_Mann_b3
_atom_type_scat_Cromer_Mann_a4
_atom_type_scat_Cromer_Mann_b4
_atom_type_scat_Cromer_Mann_c
_atom_type_scat_source
C 0.0033 0.0016 2.3100 20.8439 1.0200 10.2075 1.5886 0.5687 0.8650 51.6512 0.2156 'International Tables Vol C 4.2.6.8 and 6.1.1.4'
H 0.0000 0.0000 0.4930 10.5109 0.3229 26.1257 0.1402 3.1424 0.0408 57.7998 0.0030 'International Tables Vol C 4.2.6.8 and 6.1.1.4'
N 0.0061 0.0033 12.2126 0.0057 3.1322 9.8933 2.0125 28.9975 1.1663 0.5826 -11.5290 'International Tables Vol C 4.2.6.8 and 6.1.1.4'

loop_
_geom_angle_atom_site_label_1
_geom_angle_atom_site_label_2
_geom_angle_atom_site_label_3
_geom_angle
_geom_angle_publ_flag
N1 C2 C3 177.19(18) yes
C2 C3 C4 108.37(13) yes
C2 C3 C7 106.17(13) yes
C4 C3 C7 100.71(13) yes
C2 C3 C18 111.42(13) yes
C4 C3 C18 116.04(13) yes
C7 C3 C18 113.22(14) yes
C3 C4 N5 102.07(13) yes
C3 C4 C12 117.69(14) yes
N5 C4 C12 111.86(13) yes
C3 C4 H41 106.8 no
N5 C4 H41 109.2 no
C12 C4 H41 108.8 no
C4 N5 C6 108.24(14) yes
C4 N5 H51 115.2 no
C6 N5 H51 114.5 no
N5 C6 C7 110.91(15) yes
N5 C6 C11 128.92(17) yes
C7 C6 C11 120.11(16) yes
C3 C7 C6 108.39(14) yes
C3 C7 C8 129.87(15) yes
C6 C7 C8 121.67(16) yes
C7 C8 C9 118.39(16) yes
C7 C8 H81 120.0 no
C9 C8 H81 121.6 no
C8 C9 C10 119.81(17) yes
C8 C9 H91 119.0 no
C10 C9 H91 121.2 no
C9 C10 C11 121.57(18) yes
C9 C10 H101 119.0 no
C11 C10 H101 119.5 no
C6 C11 C10 118.43(18) yes
C6 C11 H111 119.1 no
C10 C11 H111 122.5 no
C4 C12 C13 110.30(14) yes
C4 C12 C17 111.81(14) yes
C13 C12 C17 110.37(14) yes
C4 C12 H121 108.5 no
C13 C12 H121 108.5 no
C17 C12 H121 107.2 no
C12 C13 C14 112.01(15) yes
C12 C13 H131 108.5 no
C14 C13 H131 110.0 no
C12 C13 H132 109.4 no
C14 C13 H132 109.0 no
H131 C13 H132 107.8 no
C13 C14 C15 111.28(16) yes
C13 C14 H141 109.8 no
C15 C14 H141 110.2 no
C13 C14 H142 107.9 no
C15 C14 H142 109.3 no
H141 C14 H142 108.3 no
C14 C15 C16 110.69(16) yes
C14 C15 H151 107.8 no
C16 C15 H151 108.8 no
C14 C15 H152 110.3 no
C16 C15 H152 111.3 no
H151 C15 H152 108.0 no
C15 C16 C17 111.08(16) yes
C15 C16 H161 109.6 no
C17 C16 H161 110.3 no
C15 C16 H162 107.4 no
C17 C16 H162 108.7 no
H161 C16 H162 109.6 no
C12 C17 C16 111.79(15) yes
C12 C17 H171 108.6 no
C16 C17 H171 109.2 no
C12 C17 H172 108.9 no
C16 C17 H172 110.4 no
H171 C17 H172 107.8 no
C3 C18 C19 119.19(15) yes
C3 C18 C23 121.89(15) yes
C19 C18 C23 118.85(16) yes
C18 C19 C20 120.44(17) yes
C18 C19 H191 120.1 no
C20 C19 H191 119.5 no
C19 C20 C21 120.39(18) yes
C19 C20 H201 119.2 no
C21 C20 H201 120.4 no
C20 C21 C22 119.61(17) yes
C20 C21 H211 118.5 no
C22 C21 H211 121.9 no
C21 C22 C23 120.16(17) yes
C21 C22 H221 119.9 no
C23 C22 H221 119.9 no
C18 C23 C22 120.52(17) yes
C18 C23 H231 119.7 no
C22 C23 H231 119.8 no

loop_
_geom_bond_atom_site_label_1
_geom_bond_atom_site_label_2
_geom_bond_distance
_geom_bond_publ_flag
N1 C2 1.153(2) yes
C2 C3 1.477(2) yes
C3 C4 1.578(2) yes
C3 C7 1.538(2) yes
C3 C18 1.528(2) yes
C4 N5 1.476(2) yes
C4 C12 1.524(2) yes
C4 H41 0.986 no
N5 C6 1.393(2) yes
N5 H51 0.886 no
C6 C7 1.388(2) yes
C6 C11 1.391(3) yes
C7 C8 1.383(2) yes
C8 C9 1.395(3) yes
C8 H81 0.956 no
C9 C10 1.394(3) yes
C9 H91 0.966 no
C10 C11 1.383(3) yes
C10 H101 0.962 no
C11 H111 0.947 no
C12 C13 1.535(2) yes
C12 C17 1.530(2) yes
C12 H121 0.990 no
C13 C14 1.526(3) yes
C13 H131 0.991 no
C13 H132 0.998 no
C14 C15 1.521(3) yes
C14 H141 0.980 no
C14 H142 0.995 no
C15 C16 1.521(3) yes
C15 H151 0.998 no
C15 H152 0.982 no
C16 C17 1.527(3) yes
C16 H161 0.975 no
C16 H162 0.988 no
C17 H171 0.976 no
C17 H172 0.975 no
C18 C19 1.389(2) yes
C18 C23 1.393(2) yes
C19 C20 1.390(3) yes
C19 H191 0.969 no
C20 C21 1.382(3) yes
C20 H201 0.969 no
C21 C22 1.385(3) yes
C21 H211 0.948 no
C22 C23 1.389(3) yes
C22 H221 0.946 no
C23 H231 0.964 no

loop_
_geom_hbond_atom_site_label_D
_geom_hbond_atom_site_label_H
_geom_hbond_atom_site_label_A
_geom_hbond_site_symmetry_A
_geom_hbond_angle_DHA
_geom_hbond_distance_DH
_geom_hbond_distance_HA
_geom_hbond_distance_DA
_geom_hbond_publ_flag
C20 H201 N1 4_565 153.38 0.969 2.591 3.485(3) yes
N5 H51 N1 3_565 142.24 0.886 2.573 3.318(3) yes
